data_7242389
loop_
_publ_author_name
'Luo, Na'
'Li, Junhong'
'Sun, Tao'
'Wan, Suran'
'Li, Peijia'
'Wu, Nan'
'Yan, Ya'
'Bao, Xiaoping'

_publ_section_title
;
 Carbazole sulfonamide-based macrocyclic receptors capable of selective
 complexation of fluoride ion
;
_journal_issue 17
_journal_name_full 'RSC Advances'
_journal_page_first 10203
_journal_page_last 10211
_journal_paper_doi 10.1039/D1RA01285A
_journal_volume 11
_journal_year 2021
_chemical_formula_moiety 'C28 H33 N3 O4 S2'
_chemical_formula_sum 'C28 H33 N3 O4 S2'
_chemical_formula_weight 539.69
_space_group_crystal_system orthorhombic
_space_group_IT_number 19
_space_group_name_Hall 'P 2ac 2ab'
_space_group_name_H-M_alt 'P 21 21 21'
_atom_sites_solution_hydrogens geom
_audit_creation_date 2020-01-10
_audit_creation_method
;
Olex2 1.3-alpha
(compiled Nov 21 2019 18:26:39 for OlexSys, GUI svn.r6003)
;
_audit_update_record
;
2020-01-10 deposited with the CCDC.	2021-03-02 downloaded from the CCDC.
;
_cell_angle_alpha 90
_cell_angle_beta 90
_cell_angle_gamma 90
_cell_formula_units_Z 4
_cell_length_a 18.5696(4)
_cell_length_b 26.4247(6)
_cell_length_c 6.52480(10)
_cell_measurement_reflns_used 9887
_cell_measurement_temperature 150.03
_cell_measurement_theta_max 74.50
_cell_measurement_theta_min 2.91
_cell_volume 3201.69(11)
_computing_cell_refinement 'SAINT v8.37A (Bruker, 2015)'
_computing_data_reduction 'SAINT v8.37A (Bruker, 2015)'
_computing_molecular_graphics 'Olex2 1.3-alpha (Dolomanov et al., 2009)'
_computing_publication_material 'Olex2 1.3-alpha (Dolomanov et al., 2009)'
_computing_structure_refinement 'SHELXL 2014/7 (Sheldrick, 2015)'
_diffrn_ambient_temperature 150.03
_diffrn_detector 'Bruker APEX2 area detector'
_diffrn_detector_area_resol_mean 7.9
_diffrn_detector_type 'CCD area detector'
_diffrn_measured_fraction_theta_full 0.995
_diffrn_measured_fraction_theta_max 0.993
_diffrn_measurement_device 'three-circle diffractometer'
_diffrn_measurement_device_type 'Bruker APEX-II CCD'
_diffrn_measurement_method '\w and \f scans'
_diffrn_radiation_monochromator 'mirror optics'
_diffrn_radiation_probe x-ray
_diffrn_radiation_type CuK\a
_diffrn_radiation_wavelength 1.54178
_diffrn_reflns_av_R_equivalents 0.0355
_diffrn_reflns_av_unetI/netI 0.0297
_diffrn_reflns_Laue_measured_fraction_full 0.995
_diffrn_reflns_Laue_measured_fraction_max 0.993
_diffrn_reflns_limit_h_max 22
_diffrn_reflns_limit_h_min -22
_diffrn_reflns_limit_k_max 32
_diffrn_reflns_limit_k_min -32
_diffrn_reflns_limit_l_max 6
_diffrn_reflns_limit_l_min -7
_diffrn_reflns_number 21398
_diffrn_reflns_point_group_measured_fraction_full 0.984
_diffrn_reflns_point_group_measured_fraction_max 0.980
_diffrn_reflns_theta_full 67.679
_diffrn_reflns_theta_max 72.118
_diffrn_reflns_theta_min 2.908
_diffrn_source 'microfocus sealed X-ray tube'
_diffrn_source_current 1.0
_diffrn_source_power 0.05
_diffrn_source_type 'Incoatec I\ms'
_diffrn_source_voltage 50.0
_diffrn_standards_number 0
_exptl_absorpt_coefficient_mu 1.776
_exptl_absorpt_correction_T_max 0.0872
_exptl_absorpt_correction_T_min 0.0097
_exptl_absorpt_correction_type multi-scan
_exptl_absorpt_process_details
;
SADABS-2016/2 (Bruker,2016/2) was used for absorption correction.
wR2(int) was 0.1218 before and 0.0665 after correction.
The Ratio of minimum to maximum transmission is 0.1112.
The \l/2 correction factor is Not present.
;
_exptl_crystal_colour colourless
_exptl_crystal_colour_primary colourless
_exptl_crystal_density_diffrn 1.120
_exptl_crystal_description block
_exptl_crystal_F_000 1144
_exptl_crystal_size_max 0.24
_exptl_crystal_size_mid 0.22
_exptl_crystal_size_min 0.19
_refine_diff_density_max 0.610
_refine_diff_density_min -0.362
_refine_diff_density_rms 0.096
_refine_ls_abs_structure_details
;
 Flack x determined using 1989 quotients [(I+)-(I-)]/[(I+)+(I-)]
 (Parsons, Flack and Wagner, Acta Cryst. B69 (2013) 249-259).
;
_refine_ls_abs_structure_Flack 0.439(8)
_refine_ls_extinction_method none
_refine_ls_goodness_of_fit_ref 1.082
_refine_ls_hydrogen_treatment constr
_refine_ls_matrix_type full
_refine_ls_number_parameters 371
_refine_ls_number_reflns 6171
_refine_ls_number_restraints 135
_refine_ls_restrained_S_all 1.092
_refine_ls_R_factor_all 0.0879
_refine_ls_R_factor_gt 0.0834
_refine_ls_shift/su_max 0.002
_refine_ls_shift/su_mean 0.000
_refine_ls_structure_factor_coef Fsqd
_refine_ls_weighting_details 'w=1/[\s^2^(Fo^2^)+(0.1465P)^2^+0.8859P] where P=(Fo^2^+2Fc^2^)/3'
_refine_ls_weighting_scheme calc
_refine_ls_wR_factor_gt 0.2191
_refine_ls_wR_factor_ref 0.2240
_reflns_Friedel_coverage 0.727
_reflns_Friedel_fraction_full 0.969
_reflns_Friedel_fraction_max 0.964
_reflns_number_gt 5533
_reflns_number_total 6171
_reflns_threshold_expression 'I > 2\s(I)'
_cod_data_source_file d1ra01285a2.cif
_cod_data_source_block cu_1115_7_0ma_sq
_cod_database_code 7242389
_shelx_shelxl_version_number 2014/7
_shelx_space_group_comment
;
The symmetry employed for this shelxl refinement is uniquely defined
by the following loop, which should always be used as a source of
symmetry information in preference to the above space-group names.
They are only intended as comments.
;
_shelx_estimated_absorpt_t_max 0.729
_shelx_estimated_absorpt_t_min 0.675
_olex2_refinement_description
;
1. Fixed Uiso
 At 1.2 times of:
  All C(H) groups, All C(H,H) groups, All N(H) groups
 At 1.5 times of:
  All C(H,H,H) groups
2. Restrained distances
 C22-C20 \\sim C22-C18 \\sim C20-C18 \\sim C23-C21 \\sim C23-C19 \\sim C21-C19
 with sigma of 0.04
 C17-C14 \\sim C17-C22 \\sim C17-C20 \\sim C17-C18 \\sim C17-C23 \\sim C17-C21
\\sim C17-C19
 with sigma of 0.02
3. Uiso/Uaniso restraints and constraints
Uanis(C21) \\sim Ueq, Uanis(C20) \\sim Ueq, Uanis(C22) \\sim Ueq, Uanis(C23)
\\sim Ueq, Uanis(C18) \\sim Ueq, Uanis(C19) \\sim Ueq, Uanis(C17) \\sim Ueq:
with sigma of 0.02 and sigma for terminal atoms of 0.04
4. Rigid body (RIGU) restrains
 C18, C22, C17, C20, C14
 with sigma for 1-2 distances of 0.004 and sigma for 1-3 distances of 0.004
 C19, C21, C23, C17, C14
 with sigma for 1-2 distances of 0.004 and sigma for 1-3 distances of 0.004
5. Others
 Sof(C19)=Sof(H19A)=Sof(H19B)=Sof(H19C)=Sof(C21)=Sof(H21A)=Sof(H21B)=Sof(H21C)=
 Sof(C23)=Sof(H23A)=Sof(H23B)=Sof(H23C)=1-FVAR(1)
 Sof(C18)=Sof(H18A)=Sof(H18B)=Sof(H18C)=Sof(C20)=Sof(H20A)=Sof(H20B)=Sof(H20C)=
 Sof(C22)=Sof(H22A)=Sof(H22B)=Sof(H22C)=FVAR(1)
6.a Secondary CH2 refined with riding coordinates:
 C24(H24A,H24B), C31(H31A,H31B)
6.b Aromatic/amide H refined with riding coordinates:
 N1(H1), N2(H2), N3(H3), C6(H6), C10(H10), C13(H13), C15(H15), C26(H26),
 C27(H27), C28(H28), C30(H30)
6.c Idealised Me refined as rotating group:
 C1(H1A,H1B,H1C), C2(H2A,H2B,H2C), C3(H3A,H3B,H3C), C18(H18A,H18B,H18C),
 C20(H20A,H20B,H20C), C22(H22A,H22B,H22C), C19(H19A,H19B,H19C), C21(H21A,H21B,
 H21C), C23(H23A,H23B,H23C)
;
_olex2_submission_special_instructions 'No special instructions were received'

loop_
_space_group_symop_operation_xyz
'x, y, z'
'-x+1/2, -y, z+1/2'
'-x, y+1/2, -z+1/2'
'x+1/2, -y+1/2, -z'

loop_
_atom_site_label
_atom_site_type_symbol
_atom_site_fract_x
_atom_site_fract_y
_atom_site_fract_z
_atom_site_U_iso_or_equiv
_atom_site_adp_type
_atom_site_occupancy
_atom_site_site_symmetry_order
_atom_site_calc_flag
_atom_site_refinement_flags_posn
_atom_site_refinement_flags_adp
_atom_site_refinement_flags_occupancy
_atom_site_disorder_assembly
_atom_site_disorder_group
S1 S 0.43322(10) 0.29247(5) 0.2304(3) 0.0800(5) Uani 1 1 d . . . . .
S2 S 0.68674(7) 0.43750(5) 0.2884(2) 0.0625(4) Uani 1 1 d . . . . .
O1 O 0.3892(3) 0.26106(17) 0.1071(10) 0.0963(16) Uani 1 1 d . . . . .
O2 O 0.5091(3) 0.29265(15) 0.2005(9) 0.0842(13) Uani 1 1 d . . . . .
O3 O 0.6720(2) 0.38579(14) 0.2439(7) 0.0681(10) Uani 1 1 d . . . . .
O4 O 0.7444(2) 0.46265(16) 0.1845(9) 0.0746(12) Uani 1 1 d . . . . .
N1 N 0.5206(2) 0.40013(16) 0.2187(8) 0.0608(10) Uani 1 1 d . . . . .
H1 H 0.5502 0.3743 0.2305 0.073 Uiso 1 1 calc R U . . .
N2 N 0.4173(4) 0.2769(2) 0.4660(11) 0.0913(19) Uani 1 1 d . . . . .
H2 H 0.3750 0.2641 0.4979 0.110 Uiso 1 1 calc R U . . .
N3 N 0.7040(3) 0.44081(19) 0.5297(9) 0.0698(13) Uani 1 1 d . . . . .
H3 H 0.7310 0.4659 0.5739 0.084 Uiso 1 1 calc R U . . .
C1 C 0.1745(4) 0.3815(4) 0.254(2) 0.122(4) Uani 1 1 d . . . . .
H1A H 0.1909 0.3465 0.2385 0.182 Uiso 1 1 calc R U . . .
H1B H 0.1230 0.3836 0.2219 0.182 Uiso 1 1 calc R U . . .
H1C H 0.1826 0.3927 0.3954 0.182 Uiso 1 1 calc R U . . .
C2 C 0.2063(5) 0.3999(4) -0.1171(16) 0.102(3) Uani 1 1 d . . . . .
H2A H 0.2347 0.4219 -0.2070 0.152 Uiso 1 1 calc R U . . .
H2B H 0.1552 0.4026 -0.1529 0.152 Uiso 1 1 calc R U . . .
H2C H 0.2221 0.3647 -0.1342 0.152 Uiso 1 1 calc R U . . .
C3 C 0.1893(4) 0.4693(3) 0.1279(14) 0.089(2) Uani 1 1 d . . . . .
H3A H 0.1988 0.4815 0.2672 0.133 Uiso 1 1 calc R U . . .
H3B H 0.1373 0.4698 0.1019 0.133 Uiso 1 1 calc R U . . .
H3C H 0.2137 0.4913 0.0289 0.133 Uiso 1 1 calc R U . . .
C4 C 0.2171(3) 0.4160(3) 0.1061(13) 0.083(2) Uani 1 1 d . . . . .
C5 C 0.2991(3) 0.4105(2) 0.1503(10) 0.0696(15) Uani 1 1 d . . . . .
C6 C 0.3287(3) 0.3628(2) 0.1697(10) 0.0695(15) Uani 1 1 d . . . . .
H6 H 0.2977 0.3342 0.1665 0.083 Uiso 1 1 calc R U . . .
C7 C 0.4007(3) 0.3551(2) 0.1933(10) 0.0666(14) Uani 1 1 d . . . . .
C8 C 0.4483(3) 0.39648(19) 0.1985(9) 0.0597(12) Uani 1 1 d . . . . .
C9 C 0.4177(3) 0.44564(19) 0.1820(9) 0.0583(11) Uani 1 1 d . . . . .
C10 C 0.3448(3) 0.4524(2) 0.1577(10) 0.0630(13) Uani 1 1 d . . . . .
H10 H 0.3255 0.4855 0.1461 0.076 Uiso 1 1 calc R U . . .
C11 C 0.4793(3) 0.48026(19) 0.1949(9) 0.0578(11) Uani 1 1 d . . . . .
C12 C 0.5409(3) 0.44986(18) 0.2181(9) 0.0574(11) Uani 1 1 d . . . . .
C13 C 0.4853(3) 0.5327(2) 0.1916(11) 0.0642(13) Uani 1 1 d . . . . .
H13 H 0.4432 0.5528 0.1765 0.077 Uiso 1 1 calc R U . . .
C14 C 0.5516(3) 0.5560(2) 0.2099(12) 0.0692(14) Uani 1 1 d D U . . .
C15 C 0.6128(3) 0.5253(2) 0.2334(10) 0.0645(13) Uani 1 1 d . . . . .
H15 H 0.6587 0.5408 0.2460 0.077 Uiso 1 1 calc R U . . .
C16 C 0.6077(3) 0.4728(2) 0.2387(9) 0.0589(12) Uani 1 1 d . . . . .
C17 C 0.5579(3) 0.6138(2) 0.2189(15) 0.091(2) Uani 1 1 d D U . . .
C24 C 0.4714(5) 0.2834(3) 0.6279(14) 0.094(2) Uani 1 1 d . . . . .
H24A H 0.5140 0.2625 0.5937 0.113 Uiso 1 1 calc R U . . .
H24B H 0.4513 0.2704 0.7582 0.113 Uiso 1 1 calc R U . . .
C25 C 0.4958(4) 0.3375(2) 0.6606(11) 0.0754(16) Uani 1 1 d . . . . .
C26 C 0.4491(4) 0.3783(3) 0.6834(11) 0.0767(16) Uani 1 1 d . . . . .
H26 H 0.3986 0.3728 0.6800 0.092 Uiso 1 1 calc R U . . .
C27 C 0.4752(3) 0.4264(3) 0.7108(11) 0.0743(15) Uani 1 1 d . . . . .
H27 H 0.4423 0.4536 0.7291 0.089 Uiso 1 1 calc R U . . .
C28 C 0.5487(3) 0.4360(2) 0.7123(11) 0.0717(14) Uani 1 1 d . . . . .
H28 H 0.5663 0.4695 0.7305 0.086 Uiso 1 1 calc R U . . .
C29 C 0.5961(4) 0.3958(3) 0.6866(10) 0.0727(14) Uani 1 1 d . . . . .
C30 C 0.5708(4) 0.3483(3) 0.6585(11) 0.0760(16) Uani 1 1 d . . . . .
H30 H 0.6040 0.3215 0.6368 0.091 Uiso 1 1 calc R U . . .
C31 C 0.6772(4) 0.4043(3) 0.6786(12) 0.0803(17) Uani 1 1 d . . . . .
H31A H 0.6932 0.4153 0.8163 0.096 Uiso 1 1 calc R U . . .
H31B H 0.7005 0.3713 0.6502 0.096 Uiso 1 1 calc R U . . .
C18 C 0.5238(10) 0.6317(5) 0.420(3) 0.127(5) Uani 0.702(17) 1 d D U P A 1
H18A H 0.4724 0.6382 0.3981 0.191 Uiso 0.702(17) 1 calc R U P A 1
H18B H 0.5475 0.6629 0.4653 0.191 Uiso 0.702(17) 1 calc R U P A 1
H18C H 0.5297 0.6055 0.5247 0.191 Uiso 0.702(17) 1 calc R U P A 1
C20 C 0.6345(5) 0.6322(3) 0.223(3) 0.094(4) Uani 0.702(17) 1 d D U P A 1
H20A H 0.6568 0.6228 0.3533 0.141 Uiso 0.702(17) 1 calc R U P A 1
H20B H 0.6353 0.6690 0.2074 0.141 Uiso 0.702(17) 1 calc R U P A 1
H20C H 0.6613 0.6166 0.1096 0.141 Uiso 0.702(17) 1 calc R U P A 1
C22 C 0.5170(10) 0.6364(5) 0.051(3) 0.130(6) Uani 0.702(17) 1 d D U P A 1
H22A H 0.5428 0.6313 -0.0782 0.195 Uiso 0.702(17) 1 calc R U P A 1
H22B H 0.5111 0.6728 0.0760 0.195 Uiso 0.702(17) 1 calc R U P A 1
H22C H 0.4695 0.6204 0.0428 0.195 Uiso 0.702(17) 1 calc R U P A 1
C19 C 0.587(2) 0.6226(15) 0.431(4) 0.134(10) Uani 0.298(17) 1 d D U P A 2
H19A H 0.5969 0.5900 0.4959 0.201 Uiso 0.298(17) 1 calc R U P A 2
H19B H 0.5506 0.6410 0.5118 0.201 Uiso 0.298(17) 1 calc R U P A 2
H19C H 0.6309 0.6427 0.4228 0.201 Uiso 0.298(17) 1 calc R U P A 2
C21 C 0.6155(16) 0.6293(11) 0.066(5) 0.107(8) Uani 0.298(17) 1 d D U P A 2
H21A H 0.6306 0.6642 0.0934 0.160 Uiso 0.298(17) 1 calc R U P A 2
H21B H 0.5960 0.6270 -0.0734 0.160 Uiso 0.298(17) 1 calc R U P A 2
H21C H 0.6571 0.6066 0.0789 0.160 Uiso 0.298(17) 1 calc R U P A 2
C23 C 0.4912(10) 0.6414(8) 0.186(6) 0.093(8) Uani 0.298(17) 1 d D U P A 2
H23A H 0.4613 0.6232 0.0867 0.139 Uiso 0.298(17) 1 calc R U P A 2
H23B H 0.5021 0.6753 0.1331 0.139 Uiso 0.298(17) 1 calc R U P A 2
H23C H 0.4652 0.6445 0.3161 0.139 Uiso 0.298(17) 1 calc R U P A 2

loop_
_atom_site_aniso_label
_atom_site_aniso_U_11
_atom_site_aniso_U_22
_atom_site_aniso_U_33
_atom_site_aniso_U_23
_atom_site_aniso_U_13
_atom_site_aniso_U_12
S1 0.0991(11) 0.0487(6) 0.0922(12) 0.0034(7) -0.0200(9) -0.0105(6)
S2 0.0580(6) 0.0551(6) 0.0745(9) 0.0006(6) -0.0004(6) 0.0052(5)
O1 0.124(4) 0.055(2) 0.109(4) -0.003(2) -0.024(3) -0.011(3)
O2 0.104(3) 0.054(2) 0.094(3) 0.000(2) -0.014(3) 0.001(2)
O3 0.067(2) 0.059(2) 0.078(3) 0.0032(19) 0.0036(19) 0.0091(15)
O4 0.059(2) 0.064(2) 0.101(3) 0.006(2) 0.008(2) 0.0060(16)
N1 0.067(2) 0.049(2) 0.066(3) 0.002(2) -0.002(2) 0.0035(18)
N2 0.105(4) 0.065(3) 0.105(5) 0.019(3) -0.031(4) -0.025(3)
N3 0.064(3) 0.061(2) 0.084(4) 0.003(2) -0.011(2) -0.006(2)
C1 0.075(4) 0.136(8) 0.153(10) 0.044(7) 0.017(5) -0.013(4)
C2 0.085(5) 0.102(5) 0.118(7) -0.017(5) -0.031(5) -0.002(4)
C3 0.061(3) 0.102(5) 0.104(6) -0.005(4) -0.006(3) -0.004(3)
C4 0.059(3) 0.090(4) 0.101(5) 0.006(4) -0.018(3) -0.018(3)
C5 0.063(3) 0.074(3) 0.072(4) 0.005(3) -0.007(3) -0.014(3)
C6 0.073(3) 0.063(3) 0.073(4) 0.001(3) -0.009(3) -0.020(3)
C7 0.081(3) 0.050(2) 0.069(3) 0.001(3) -0.010(3) -0.009(2)
C8 0.069(3) 0.050(2) 0.060(3) 0.001(2) -0.010(2) -0.004(2)
C9 0.064(3) 0.050(2) 0.061(3) 0.000(2) -0.004(2) -0.003(2)
C10 0.060(3) 0.058(3) 0.072(4) 0.003(2) -0.005(2) -0.006(2)
C11 0.057(2) 0.053(2) 0.063(3) 0.000(2) 0.000(2) -0.004(2)
C12 0.062(3) 0.051(2) 0.059(3) -0.002(2) -0.001(2) -0.0006(19)
C13 0.058(3) 0.053(2) 0.081(4) 0.000(3) -0.001(3) 0.005(2)
C14 0.060(3) 0.052(2) 0.096(4) -0.001(3) 0.002(3) -0.002(2)
C15 0.056(2) 0.054(2) 0.083(4) 0.000(3) -0.001(3) 0.001(2)
C16 0.056(2) 0.055(2) 0.066(3) 0.004(2) -0.001(2) 0.0068(19)
C17 0.071(3) 0.048(3) 0.153(6) 0.001(3) 0.000(4) 0.002(2)
C24 0.121(6) 0.072(4) 0.088(5) 0.021(4) -0.026(5) -0.023(4)
C25 0.092(4) 0.071(4) 0.063(4) 0.010(3) -0.009(3) -0.011(3)
C26 0.069(3) 0.093(4) 0.069(4) 0.007(3) -0.002(3) -0.010(3)
C27 0.072(3) 0.081(4) 0.070(4) 0.000(3) 0.008(3) 0.001(3)
C28 0.076(3) 0.070(3) 0.069(4) -0.004(3) -0.005(3) -0.006(3)
C29 0.080(3) 0.078(4) 0.060(3) 0.005(3) -0.003(3) -0.002(3)
C30 0.086(4) 0.069(3) 0.074(4) 0.009(3) -0.012(3) 0.001(3)
C31 0.076(4) 0.084(4) 0.080(4) 0.003(3) -0.016(3) 0.000(3)
C18 0.122(10) 0.074(6) 0.186(11) -0.029(7) 0.043(9) -0.014(7)
C20 0.073(5) 0.041(4) 0.169(13) -0.008(6) 0.011(6) -0.006(3)
C22 0.128(11) 0.064(6) 0.198(13) 0.039(8) -0.036(10) -0.015(7)
C19 0.14(2) 0.098(16) 0.166(13) -0.018(11) -0.026(12) 0.015(14)
C21 0.089(12) 0.060(11) 0.171(17) 0.008(12) 0.011(12) 0.002(9)
C23 0.074(9) 0.033(7) 0.17(2) -0.002(11) 0.003(10) 0.001(6)

loop_
_atom_type_symbol
_atom_type_description
_atom_type_scat_dispersion_real
_atom_type_scat_dispersion_imag
_atom_type_scat_source
C C 0.0181 0.0091 'International Tables Vol C Tables 4.2.6.8 and 6.1.1.4'
H H 0.0000 0.0000 'International Tables Vol C Tables 4.2.6.8 and 6.1.1.4'
N N 0.0311 0.0180 'International Tables Vol C Tables 4.2.6.8 and 6.1.1.4'
O O 0.0492 0.0322 'International Tables Vol C Tables 4.2.6.8 and 6.1.1.4'
S S 0.3331 0.5567 'International Tables Vol C Tables 4.2.6.8 and 6.1.1.4'

loop_
_geom_angle_atom_site_label_1
_geom_angle_atom_site_label_2
_geom_angle_atom_site_label_3
_geom_angle
_geom_angle_site_symmetry_1
_geom_angle_site_symmetry_3
_geom_angle_publ_flag
O1 S1 O2 119.7(4) . . ?
O1 S1 N2 106.6(4) . . ?
O1 S1 C7 105.8(3) . . ?
O2 S1 N2 108.2(4) . . ?
O2 S1 C7 108.3(3) . . ?
N2 S1 C7 107.7(4) . . ?
O3 S2 O4 119.5(3) . . ?
O3 S2 N3 106.9(3) . . ?
O3 S2 C16 108.0(2) . . ?
O4 S2 N3 106.8(3) . . ?
O4 S2 C16 106.8(3) . . ?
N3 S2 C16 108.4(3) . . ?
C8 N1 H1 125.0 . . ?
C8 N1 C12 110.0(4) . . ?
C12 N1 H1 125.0 . . ?
S1 N2 H2 119.0 . . ?
C24 N2 S1 121.9(6) . . ?
C24 N2 H2 119.0 . . ?
S2 N3 H3 118.4 . . ?
C31 N3 S2 123.3(5) . . ?
C31 N3 H3 118.4 . . ?
H1A C1 H1B 109.5 . . ?
H1A C1 H1C 109.5 . . ?
H1B C1 H1C 109.5 . . ?
C4 C1 H1A 109.5 . . ?
C4 C1 H1B 109.5 . . ?
C4 C1 H1C 109.5 . . ?
H2A C2 H2B 109.5 . . ?
H2A C2 H2C 109.5 . . ?
H2B C2 H2C 109.5 . . ?
C4 C2 H2A 109.5 . . ?
C4 C2 H2B 109.5 . . ?
C4 C2 H2C 109.5 . . ?
H3A C3 H3B 109.5 . . ?
H3A C3 H3C 109.5 . . ?
H3B C3 H3C 109.5 . . ?
C4 C3 H3A 109.5 . . ?
C4 C3 H3B 109.5 . . ?
C4 C3 H3C 109.5 . . ?
C1 C4 C5 109.3(7) . . ?
C2 C4 C1 111.2(8) . . ?
C2 C4 C5 106.2(7) . . ?
C3 C4 C1 108.4(8) . . ?
C3 C4 C2 107.8(7) . . ?
C3 C4 C5 113.9(6) . . ?
C6 C5 C4 119.4(5) . . ?
C6 C5 C10 118.6(6) . . ?
C10 C5 C4 121.8(6) . . ?
C5 C6 H6 118.8 . . ?
C7 C6 C5 122.5(5) . . ?
C7 C6 H6 118.8 . . ?
C6 C7 S1 119.1(4) . . ?
C6 C7 C8 120.3(5) . . ?
C8 C7 S1 120.5(5) . . ?
N1 C8 C7 132.9(5) . . ?
N1 C8 C9 109.8(4) . . ?
C7 C8 C9 117.3(5) . . ?
C8 C9 C11 104.7(4) . . ?
C10 C9 C8 121.3(5) . . ?
C10 C9 C11 134.0(5) . . ?
C5 C10 H10 120.0 . . ?
C9 C10 C5 120.0(6) . . ?
C9 C10 H10 120.0 . . ?
C12 C11 C9 106.5(4) . . ?
C13 C11 C9 133.0(5) . . ?
C13 C11 C12 120.4(5) . . ?
N1 C12 C11 109.0(4) . . ?
N1 C12 C16 131.8(5) . . ?
C16 C12 C11 119.2(4) . . ?
C11 C13 H13 119.6 . . ?
C14 C13 C11 120.9(5) . . ?
C14 C13 H13 119.6 . . ?
C13 C14 C15 118.3(5) . . ?
C13 C14 C17 121.0(5) . . ?
C15 C14 C17 120.6(5) . . ?
C14 C15 H15 119.2 . . ?
C16 C15 C14 121.5(5) . . ?
C16 C15 H15 119.2 . . ?
C12 C16 S2 122.0(4) . . ?
C12 C16 C15 119.6(5) . . ?
C15 C16 S2 118.2(4) . . ?
C18 C17 C14 108.0(8) . . ?
C20 C17 C14 113.2(5) . . ?
C20 C17 C18 106.2(9) . . ?
C22 C17 C14 109.8(8) . . ?
C22 C17 C18 107.5(11) . . ?
C22 C17 C20 111.9(10) . . ?
C19 C17 C14 102.5(16) . . ?
C19 C17 C21 108.3(18) . . ?
C21 C17 C14 107.2(12) . . ?
C23 C17 C14 115.4(10) . . ?
C23 C17 C19 111.1(18) . . ?
C23 C17 C21 111.6(16) . . ?
N2 C24 H24A 108.6 . . ?
N2 C24 H24B 108.6 . . ?
N2 C24 C25 114.6(6) . . ?
H24A C24 H24B 107.6 . . ?
C25 C24 H24A 108.6 . . ?
C25 C24 H24B 108.6 . . ?
C26 C25 C24 124.1(7) . . ?
C26 C25 C30 117.1(6) . . ?
C30 C25 C24 118.7(7) . . ?
C25 C26 H26 119.6 . . ?
C27 C26 C25 120.8(6) . . ?
C27 C26 H26 119.6 . . ?
C26 C27 H27 119.4 . . ?
C26 C27 C28 121.2(6) . . ?
C28 C27 H27 119.4 . . ?
C27 C28 H28 120.6 . . ?
C27 C28 C29 118.8(6) . . ?
C29 C28 H28 120.6 . . ?
C28 C29 C31 121.2(6) . . ?
C30 C29 C28 120.4(6) . . ?
C30 C29 C31 118.3(6) . . ?
C25 C30 H30 119.2 . . ?
C29 C30 C25 121.6(7) . . ?
C29 C30 H30 119.2 . . ?
N3 C31 C29 117.3(6) . . ?
N3 C31 H31A 108.0 . . ?
N3 C31 H31B 108.0 . . ?
C29 C31 H31A 108.0 . . ?
C29 C31 H31B 108.0 . . ?
H31A C31 H31B 107.2 . . ?
C17 C18 H18A 109.5 . . ?
C17 C18 H18B 109.5 . . ?
C17 C18 H18C 109.5 . . ?
H18A C18 H18B 109.5 . . ?
H18A C18 H18C 109.5 . . ?
H18B C18 H18C 109.5 . . ?
C17 C20 H20A 109.5 . . ?
C17 C20 H20B 109.5 . . ?
C17 C20 H20C 109.5 . . ?
H20A C20 H20B 109.5 . . ?
H20A C20 H20C 109.5 . . ?
H20B C20 H20C 109.5 . . ?
C17 C22 H22A 109.5 . . ?
C17 C22 H22B 109.5 . . ?
C17 C22 H22C 109.5 . . ?
H22A C22 H22B 109.5 . . ?
H22A C22 H22C 109.5 . . ?
H22B C22 H22C 109.5 . . ?
C17 C19 H19A 109.5 . . ?
C17 C19 H19B 109.5 . . ?
C17 C19 H19C 109.5 . . ?
H19A C19 H19B 109.5 . . ?
H19A C19 H19C 109.5 . . ?
H19B C19 H19C 109.5 . . ?
C17 C21 H21A 109.5 . . ?
C17 C21 H21B 109.5 . . ?
C17 C21 H21C 109.5 . . ?
H21A C21 H21B 109.5 . . ?
H21A C21 H21C 109.5 . . ?
H21B C21 H21C 109.5 . . ?
C17 C23 H23A 109.5 . . ?
C17 C23 H23B 109.5 . . ?
C17 C23 H23C 109.5 . . ?
H23A C23 H23B 109.5 . . ?
H23A C23 H23C 109.5 . . ?
H23B C23 H23C 109.5 . . ?

loop_
_geom_bond_atom_site_label_1
_geom_bond_atom_site_label_2
_geom_bond_distance
_geom_bond_site_symmetry_2
_geom_bond_publ_flag
S1 O1 1.416(5) . ?
S1 O2 1.422(6) . ?
S1 N2 1.618(8) . ?
S1 C7 1.779(6) . ?
S2 O3 1.424(4) . ?
S2 O4 1.431(5) . ?
S2 N3 1.609(6) . ?
S2 C16 1.769(5) . ?
N1 H1 0.8800 . ?
N1 C8 1.353(7) . ?
N1 C12 1.367(6) . ?
N2 H2 0.8800 . ?
N2 C24 1.468(10) . ?
N3 H3 0.8800 . ?
N3 C31 1.457(9) . ?
C1 H1A 0.9800 . ?
C1 H1B 0.9800 . ?
C1 H1C 0.9800 . ?
C1 C4 1.545(11) . ?
C2 H2A 0.9800 . ?
C2 H2B 0.9800 . ?
C2 H2C 0.9800 . ?
C2 C4 1.531(12) . ?
C3 H3A 0.9800 . ?
C3 H3B 0.9800 . ?
C3 H3C 0.9800 . ?
C3 C4 1.507(11) . ?
C4 C5 1.556(9) . ?
C5 C6 1.383(9) . ?
C5 C10 1.394(8) . ?
C6 H6 0.9500 . ?
C6 C7 1.361(9) . ?
C7 C8 1.405(7) . ?
C8 C9 1.422(7) . ?
C9 C10 1.375(8) . ?
C9 C11 1.468(7) . ?
C10 H10 0.9500 . ?
C11 C12 1.405(7) . ?
C11 C13 1.390(7) . ?
C12 C16 1.386(7) . ?
C13 H13 0.9500 . ?
C13 C14 1.382(8) . ?
C14 C15 1.403(8) . ?
C14 C17 1.535(7) . ?
C15 H15 0.9500 . ?
C15 C16 1.393(7) . ?
C17 C18 1.531(14) . ?
C17 C20 1.502(10) . ?
C17 C22 1.461(14) . ?
C17 C19 1.498(19) . ?
C17 C21 1.519(18) . ?
C17 C23 1.454(15) . ?
C24 H24A 0.9900 . ?
C24 H24B 0.9900 . ?
C24 C25 1.516(9) . ?
C25 C26 1.390(10) . ?
C25 C30 1.423(10) . ?
C26 H26 0.9500 . ?
C26 C27 1.371(10) . ?
C27 H27 0.9500 . ?
C27 C28 1.389(9) . ?
C28 H28 0.9500 . ?
C28 C29 1.389(9) . ?
C29 C30 1.353(9) . ?
C29 C31 1.524(9) . ?
C30 H30 0.9500 . ?
C31 H31A 0.9900 . ?
C31 H31B 0.9900 . ?
C18 H18A 0.9800 . ?
C18 H18B 0.9800 . ?
C18 H18C 0.9800 . ?
C20 H20A 0.9800 . ?
C20 H20B 0.9800 . ?
C20 H20C 0.9800 . ?
C22 H22A 0.9800 . ?
C22 H22B 0.9800 . ?
C22 H22C 0.9800 . ?
C19 H19A 0.9800 . ?
C19 H19B 0.9800 . ?
C19 H19C 0.9800 . ?
C21 H21A 0.9800 . ?
C21 H21B 0.9800 . ?
C21 H21C 0.9800 . ?
C23 H23A 0.9800 . ?
C23 H23B 0.9800 . ?
C23 H23C 0.9800 . ?

loop_
_geom_torsion_atom_site_label_1
_geom_torsion_atom_site_label_2
_geom_torsion_atom_site_label_3
_geom_torsion_atom_site_label_4
_geom_torsion
_geom_torsion_site_symmetry_1
_geom_torsion_site_symmetry_2
_geom_torsion_site_symmetry_3
_geom_torsion_site_symmetry_4
_geom_torsion_publ_flag
S1 N2 C24 C25 60.4(11) . . . . ?
S1 C7 C8 N1 3.6(10) . . . . ?
S1 C7 C8 C9 -175.7(5) . . . . ?
S2 N3 C31 C29 -55.3(9) . . . . ?
O1 S1 N2 C24 152.6(7) . . . . ?
O1 S1 C7 C6 36.3(7) . . . . ?
O1 S1 C7 C8 -146.9(6) . . . . ?
O2 S1 N2 C24 22.6(7) . . . . ?
O2 S1 C7 C6 165.9(6) . . . . ?
O2 S1 C7 C8 -17.3(6) . . . . ?
O3 S2 N3 C31 -25.2(6) . . . . ?
O3 S2 C16 C12 16.2(6) . . . . ?
O3 S2 C16 C15 -167.9(5) . . . . ?
O4 S2 N3 C31 -154.2(5) . . . . ?
O4 S2 C16 C12 146.0(5) . . . . ?
O4 S2 C16 C15 -38.2(6) . . . . ?
N1 C8 C9 C10 179.3(6) . . . . ?
N1 C8 C9 C11 -0.2(7) . . . . ?
N1 C12 C16 S2 -3.8(10) . . . . ?
N1 C12 C16 C15 -179.6(6) . . . . ?
N2 S1 C7 C6 -77.3(6) . . . . ?
N2 S1 C7 C8 99.5(6) . . . . ?
N2 C24 C25 C26 49.2(12) . . . . ?
N2 C24 C25 C30 -127.6(8) . . . . ?
N3 S2 C16 C12 -99.2(5) . . . . ?
N3 S2 C16 C15 76.6(6) . . . . ?
C1 C4 C5 C6 47.7(10) . . . . ?
C1 C4 C5 C10 -136.6(8) . . . . ?
C2 C4 C5 C6 -72.5(9) . . . . ?
C2 C4 C5 C10 103.3(8) . . . . ?
C3 C4 C5 C6 169.1(7) . . . . ?
C3 C4 C5 C10 -15.2(11) . . . . ?
C4 C5 C6 C7 175.1(7) . . . . ?
C4 C5 C10 C9 -175.1(7) . . . . ?
C5 C6 C7 S1 176.8(5) . . . . ?
C5 C6 C7 C8 -0.1(11) . . . . ?
C6 C5 C10 C9 0.6(10) . . . . ?
C6 C7 C8 N1 -179.6(7) . . . . ?
C6 C7 C8 C9 1.1(9) . . . . ?
C7 S1 N2 C24 -94.3(7) . . . . ?
C7 C8 C9 C10 -1.3(9) . . . . ?
C7 C8 C9 C11 179.3(5) . . . . ?
C8 N1 C12 C11 -0.5(7) . . . . ?
C8 N1 C12 C16 178.4(6) . . . . ?
C8 C9 C10 C5 0.4(9) . . . . ?
C8 C9 C11 C12 -0.1(6) . . . . ?
C8 C9 C11 C13 -178.9(7) . . . . ?
C9 C11 C12 N1 0.3(7) . . . . ?
C9 C11 C12 C16 -178.7(5) . . . . ?
C9 C11 C13 C14 179.0(7) . . . . ?
C10 C5 C6 C7 -0.8(11) . . . . ?
C10 C9 C11 C12 -179.5(7) . . . . ?
C10 C9 C11 C13 1.7(12) . . . . ?
C11 C9 C10 C5 179.7(6) . . . . ?
C11 C12 C16 S2 175.0(5) . . . . ?
C11 C12 C16 C15 -0.8(9) . . . . ?
C11 C13 C14 C15 -0.4(11) . . . . ?
C11 C13 C14 C17 -176.4(7) . . . . ?
C12 N1 C8 C7 -178.9(7) . . . . ?
C12 N1 C8 C9 0.4(7) . . . . ?
C12 C11 C13 C14 0.3(10) . . . . ?
C13 C11 C12 N1 179.4(6) . . . . ?
C13 C11 C12 C16 0.3(9) . . . . ?
C13 C14 C15 C16 -0.1(11) . . . . ?
C13 C14 C17 C18 67.2(12) . . . . ?
C13 C14 C17 C20 -175.6(10) . . . . ?
C13 C14 C17 C22 -49.7(14) . . . . ?
C13 C14 C17 C19 115.0(19) . . . . ?
C13 C14 C17 C21 -131.0(18) . . . . ?
C13 C14 C17 C23 -6(2) . . . . ?
C14 C15 C16 S2 -175.2(6) . . . . ?
C14 C15 C16 C12 0.7(10) . . . . ?
C15 C14 C17 C18 -108.7(10) . . . . ?
C15 C14 C17 C20 8.6(13) . . . . ?
C15 C14 C17 C22 134.4(12) . . . . ?
C15 C14 C17 C19 -60.9(19) . . . . ?
C15 C14 C17 C21 53.1(18) . . . . ?
C15 C14 C17 C23 178.1(18) . . . . ?
C16 S2 N3 C31 91.0(6) . . . . ?
C17 C14 C15 C16 175.9(7) . . . . ?
C24 C25 C26 C27 -179.4(7) . . . . ?
C24 C25 C30 C29 180.0(7) . . . . ?
C25 C26 C27 C28 1.4(11) . . . . ?
C26 C25 C30 C29 2.9(10) . . . . ?
C26 C27 C28 C29 -0.4(11) . . . . ?
C27 C28 C29 C30 0.7(10) . . . . ?
C27 C28 C29 C31 177.6(6) . . . . ?
C28 C29 C30 C25 -2.0(11) . . . . ?
C28 C29 C31 N3 -54.0(10) . . . . ?
C30 C25 C26 C27 -2.5(10) . . . . ?
C30 C29 C31 N3 122.9(7) . . . . ?
C31 C29 C30 C25 -179.0(6) . . . . ?
